data_4305885
loop_
_publ_author_name
'Pabitra Baran Chatterjee'
'Sk Md Towsif Abtab'
'Kisholoy Bhattacharya'
'Akira Endo'
'Elizabeth J. Shotton'
'Simon J. Teat'
'Muktimoy Chaudhury'

_publ_section_title
;
Hetero-Bimetallic Complexes Involving Vanadium(V) and Rhenium(VII) Centers,
Connected by Unsupported \m-Oxido Bridge: Synthesis, Characterization, and
Redox Study
;
_journal_name_full 'Inorganic Chemistry'
_journal_page_first 8830
_journal_page_last 8838
_journal_paper_doi 10.1021/ic800815p
_journal_volume 47
_journal_year 2008
_chemical_formula_sum 'C26 H20 Br16 N2 O15 V2'
_chemical_formula_weight 1982.90
_chemical_name_systematic
;
 ?
;
_space_group_IT_number 2
_symmetry_cell_setting triclinic
_symmetry_space_group_name_Hall '-P 1'
_symmetry_space_group_name_H-M 'P -1'
_atom_sites_solution_hydrogens mixed
_atom_sites_solution_primary direct
_atom_sites_solution_secondary difmap
_audit_creation_method SHELXL-97
_cell_angle_alpha 73.630(2)
_cell_angle_beta 80.697(2)
_cell_angle_gamma 68.817(2)
_cell_formula_units_Z 1
_cell_length_a 9.9723(13)
_cell_length_b 11.1335(15)
_cell_length_c 12.3743(16)
_cell_measurement_reflns_used 4919
_cell_measurement_temperature 193(2)
_cell_measurement_theta_max 33.29
_cell_measurement_theta_min 2.39
_cell_volume 1226.4(3)
_computing_cell_refinement 'Bruker SAINT v7.23a'
_computing_data_collection 'Bruker APEX2'
_computing_data_reduction 'Bruker SAINT v7.23a'
_computing_molecular_graphics 'Bruker SHELXTL'
_computing_publication_material 'Bruker SHELXTL and local programs'
_computing_structure_refinement 'Bruker SHELXTL'
_computing_structure_solution 'Bruker SHELXTL'
_diffrn_ambient_temperature 193(2)
_diffrn_measured_fraction_theta_full 0.993
_diffrn_measured_fraction_theta_max 0.994
_diffrn_measurement_device_type 'Bruker Platinum 200 CCD diffractometer'
_diffrn_measurement_method '\w rotation with narrow frames'
_diffrn_radiation_monochromator 'silicon 111'
_diffrn_radiation_source 'Advanced Light Source station 11.3.1'
_diffrn_radiation_type synchrotron
_diffrn_radiation_wavelength 0.77490
_diffrn_reflns_av_R_equivalents 0.0438
_diffrn_reflns_av_sigmaI/netI 0.0522
_diffrn_reflns_limit_h_max 13
_diffrn_reflns_limit_h_min -13
_diffrn_reflns_limit_k_max 14
_diffrn_reflns_limit_k_min -14
_diffrn_reflns_limit_l_max 16
_diffrn_reflns_limit_l_min -16
_diffrn_reflns_number 15416
_diffrn_reflns_theta_full 28.50
_diffrn_reflns_theta_max 31.10
_diffrn_reflns_theta_min 1.87
_diffrn_standards_number 0
_exptl_absorpt_coefficient_mu 16.629
_exptl_absorpt_correction_T_max 0.55
_exptl_absorpt_correction_T_min 0.14
_exptl_absorpt_correction_type multi-scan
_exptl_absorpt_process_details 'SADABS 2004/1 Bruker AXS Madison WI USA'
_exptl_crystal_colour brown
_exptl_crystal_density_diffrn 2.682
_exptl_crystal_density_method 'not measured'
_exptl_crystal_description block
_exptl_crystal_F_000 918
_exptl_crystal_size_max 0.15
_exptl_crystal_size_mid 0.08
_exptl_crystal_size_min 0.03
_refine_diff_density_max 1.047
_refine_diff_density_min -0.850
_refine_diff_density_rms 0.138
_refine_ls_extinction_method none
_refine_ls_goodness_of_fit_ref 1.030
_refine_ls_hydrogen_treatment constr
_refine_ls_matrix_type full
_refine_ls_number_parameters 276
_refine_ls_number_reflns 6056
_refine_ls_number_restraints 0
_refine_ls_restrained_S_all 1.030
_refine_ls_R_factor_all 0.0641
_refine_ls_R_factor_gt 0.0408
_refine_ls_shift/su_max 0.001
_refine_ls_shift/su_mean 0.000
_refine_ls_structure_factor_coef Fsqd
_refine_ls_weighting_details 'calc w=1/[\s^2^(Fo^2^)+(0.0609P)^2^+0.6309P] where P=(Fo^2^+2Fc^2^)/3'
_refine_ls_weighting_scheme calc
_refine_ls_wR_factor_gt 0.1090
_refine_ls_wR_factor_ref 0.1202
_reflns_number_gt 4285
_reflns_number_total 6056
_reflns_threshold_expression I>2\s(I)
_cod_data_source_file ic800815p_si_002_2.cif
_cod_data_source_block MC2
_cod_database_code 4305885

loop_
_symmetry_equiv_pos_as_xyz
'x, y, z'
'-x, -y, -z'

loop_
_atom_site_label
_atom_site_type_symbol
_atom_site_fract_x
_atom_site_fract_y
_atom_site_fract_z
_atom_site_U_iso_or_equiv
_atom_site_adp_type
_atom_site_occupancy
_atom_site_symmetry_multiplicity
_atom_site_calc_flag
_atom_site_refinement_flags
_atom_site_disorder_assembly
_atom_site_disorder_group
V1 V 0.53972(10) 0.62211(8) 0.53113(7) 0.0370(2) Uani 1 1 d . . .
O1 O 0.5254(4) 0.6921(4) 0.6312(3) 0.0451(9) Uani 1 1 d . . .
O11 O 0.7334(4) 0.5074(3) 0.5294(3) 0.0414(8) Uani 1 1 d . . .
O12 O 0.6199(4) 0.7267(3) 0.3979(3) 0.0422(8) Uani 1 1 d . . .
C11 C 0.8068(6) 0.5281(5) 0.4298(4) 0.0399(11) Uani 1 1 d . . .
C12 C 0.7429(6) 0.6509(5) 0.3552(4) 0.0418(11) Uani 1 1 d . . .
C13 C 0.8044(7) 0.6820(5) 0.2486(5) 0.0474(13) Uani 1 1 d . . .
C14 C 0.9356(7) 0.5955(6) 0.2153(5) 0.0515(14) Uani 1 1 d . . .
C15 C 1.0022(6) 0.4766(5) 0.2905(5) 0.0484(13) Uani 1 1 d . . .
C16 C 0.9379(6) 0.4424(5) 0.3980(5) 0.0427(12) Uani 1 1 d . . .
Br11 Br 0.70502(9) 0.84464(6) 0.15030(5) 0.0665(2) Uani 1 1 d . . .
Br12 Br 1.01983(10) 0.64129(8) 0.06843(7) 0.0834(3) Uani 1 1 d . . .
Br13 Br 1.17900(8) 0.35918(8) 0.24517(7) 0.0753(2) Uani 1 1 d . . .
Br14 Br 1.01973(6) 0.27956(5) 0.50216(5) 0.05031(16) Uani 1 1 d . . .
O21 O 0.4860(4) 0.4660(3) 0.6129(3) 0.0371(7) Uani 1 1 d . . .
O22 O 0.6419(4) 0.2674(3) 0.5255(3) 0.0391(8) Uani 1 1 d . . .
C21 C 0.5758(6) 0.3614(5) 0.6811(4) 0.0374(11) Uani 1 1 d . . .
C22 C 0.6621(6) 0.2574(5) 0.6313(4) 0.0371(11) Uani 1 1 d . . .
C23 C 0.7618(6) 0.1452(5) 0.6956(4) 0.0387(11) Uani 1 1 d . . .
C24 C 0.7724(6) 0.1374(5) 0.8078(4) 0.0420(12) Uani 1 1 d . . .
C25 C 0.6789(6) 0.2366(5) 0.8594(4) 0.0409(11) Uani 1 1 d . . .
C26 C 0.5797(7) 0.3493(5) 0.7973(4) 0.0433(12) Uani 1 1 d . . .
Br21 Br 0.87267(6) 0.00748(5) 0.62574(5) 0.04524(15) Uani 1 1 d . . .
Br22 Br 0.91169(7) -0.01097(6) 0.89100(5) 0.05652(18) Uani 1 1 d . . .
Br23 Br 0.68318(7) 0.21573(6) 1.01625(4) 0.05316(17) Uani 1 1 d . . .
Br24 Br 0.44865(8) 0.48172(6) 0.86260(5) 0.05950(19) Uani 1 1 d . . .
N31 N 0.5081(6) 0.0065(5) 0.3466(4) 0.0534(12) Uani 1 1 d . . .
H31A H 0.5814 0.0406 0.3283 0.080 Uiso 1 1 calc R . .
H31B H 0.4411 0.0497 0.2944 0.080 Uiso 1 1 calc R . .
H31C H 0.5432 -0.0815 0.3479 0.080 Uiso 1 1 calc R . .
C31 C 0.4408(6) 0.0239(6) 0.4588(4) 0.0457(12) Uani 1 1 d . . .
H31G H 0.3743 -0.0279 0.4858 0.055 Uiso 1 1 calc R . .
H31H H 0.3846 0.1187 0.4542 0.055 Uiso 1 1 calc R . .
O1W O 0.3771(5) 0.1220(5) 0.1346(4) 0.0703(13) Uani 1 1 d . . .
O2W O 0.7421(8) 0.1086(11) 0.2900(6) 0.139(3) Uani 1 1 d . . .
O3W O 0.8145(17) 0.2652(16) 0.3037(13) 0.116(4) Uiso 0.50 1 d P . .

loop_
_atom_site_aniso_label
_atom_site_aniso_U_11
_atom_site_aniso_U_22
_atom_site_aniso_U_33
_atom_site_aniso_U_23
_atom_site_aniso_U_13
_atom_site_aniso_U_12
V1 0.0490(5) 0.0225(4) 0.0307(4) -0.0036(3) -0.0089(4) -0.0010(3)
O1 0.059(2) 0.0343(19) 0.0357(17) -0.0089(14) -0.0111(17) -0.0052(17)
O11 0.051(2) 0.0274(17) 0.0356(17) -0.0034(13) -0.0073(16) -0.0023(15)
O12 0.054(2) 0.0248(17) 0.0369(17) -0.0024(14) -0.0070(16) -0.0021(15)
C11 0.048(3) 0.026(2) 0.043(3) -0.007(2) -0.009(2) -0.008(2)
C12 0.050(3) 0.030(3) 0.042(3) -0.009(2) -0.007(2) -0.006(2)
C13 0.062(3) 0.026(2) 0.046(3) -0.001(2) -0.004(3) -0.010(2)
C14 0.059(4) 0.041(3) 0.048(3) -0.007(2) 0.008(3) -0.016(3)
C15 0.049(3) 0.033(3) 0.058(3) -0.011(2) -0.003(3) -0.008(2)
C16 0.047(3) 0.027(2) 0.048(3) -0.007(2) -0.006(2) -0.006(2)
Br11 0.0906(5) 0.0376(3) 0.0413(3) 0.0036(2) 0.0029(3) 0.0006(3)
Br12 0.0965(6) 0.0522(4) 0.0668(4) -0.0020(3) 0.0281(4) -0.0081(4)
Br13 0.0624(4) 0.0549(4) 0.0772(5) -0.0068(3) 0.0109(4) 0.0033(3)
Br14 0.0513(3) 0.0302(3) 0.0578(3) -0.0039(2) -0.0109(3) -0.0022(2)
O21 0.048(2) 0.0243(16) 0.0293(15) -0.0016(12) -0.0074(14) -0.0020(14)
O22 0.049(2) 0.0255(16) 0.0320(16) -0.0050(13) -0.0080(15) 0.0009(15)
C21 0.045(3) 0.027(2) 0.034(2) -0.0034(18) -0.008(2) -0.004(2)
C22 0.046(3) 0.026(2) 0.032(2) -0.0028(18) -0.005(2) -0.005(2)
C23 0.043(3) 0.027(2) 0.039(2) -0.0066(19) -0.005(2) -0.003(2)
C24 0.047(3) 0.031(3) 0.039(2) 0.002(2) -0.012(2) -0.006(2)
C25 0.053(3) 0.038(3) 0.028(2) -0.0019(19) -0.010(2) -0.013(2)
C26 0.062(3) 0.027(2) 0.034(2) -0.0057(19) -0.006(2) -0.007(2)
Br21 0.0512(3) 0.0281(3) 0.0458(3) -0.0077(2) -0.0087(2) 0.0006(2)
Br22 0.0621(4) 0.0449(3) 0.0431(3) 0.0021(2) -0.0189(3) 0.0015(3)
Br23 0.0717(4) 0.0488(3) 0.0307(2) -0.0019(2) -0.0103(3) -0.0135(3)
Br24 0.0817(4) 0.0425(3) 0.0362(3) -0.0129(2) -0.0042(3) 0.0031(3)
N31 0.074(3) 0.032(2) 0.047(2) -0.0058(19) -0.012(2) -0.009(2)
C31 0.052(3) 0.038(3) 0.043(3) -0.007(2) -0.003(2) -0.013(2)
O1W 0.074(3) 0.068(3) 0.055(3) -0.009(2) -0.015(2) -0.008(2)
O2W 0.080(4) 0.239(11) 0.082(4) -0.012(5) 0.013(4) -0.062(6)

loop_
_atom_type_symbol
_atom_type_description
_atom_type_scat_dispersion_real
_atom_type_scat_dispersion_imag
_atom_type_scat_source
C C -0.0020 0.0020 'International Tables Vol C Tables 4.2.6.8 and 6.1.1.4'
H H 0.0000 0.0000 'International Tables Vol C Tables 4.2.6.8 and 6.1.1.4'
N N -0.0031 0.0040 'International Tables Vol C Tables 4.2.6.8 and 6.1.1.4'
O O -0.0041 0.0074 'International Tables Vol C Tables 4.2.6.8 and 6.1.1.4'
V V 0.2324 0.6267 'International Tables Vol C Tables 4.2.6.8 and 6.1.1.4'
Br Br -0.8064 2.7887 'International Tables Vol C Tables 4.2.6.8 and 6.1.1.4'

loop_
_geom_angle_atom_site_label_1
_geom_angle_atom_site_label_2
_geom_angle_atom_site_label_3
_geom_angle
_geom_angle_site_symmetry_1
_geom_angle_site_symmetry_3
_geom_angle_publ_flag
O1 V1 O11 104.33(18) . . ?
O1 V1 O12 105.45(18) . . ?
O1 V1 O21 101.03(17) . . ?
O1 V1 O21 169.42(18) . 2_666 ?
O1 V1 O22 95.57(17) . 2_666 ?
O11 V1 O12 80.65(15) . . ?
O11 V1 O21 87.51(15) . . ?
O11 V1 O21 85.87(14) . 2_666 ?
O11 V1 O22 157.96(15) . 2_666 ?
O12 V1 O21 152.92(15) . . ?
O12 V1 O21 78.68(14) . 2_666 ?
O12 V1 O22 85.03(15) . 2_666 ?
O21 V1 O21 76.23(13) . 2_666 ?
O21 V1 O22 98.04(15) . 2_666 ?
O21 V1 O22 74.90(13) 2_666 2_666 ?
V1 O11 C11 113.9(3) . . ?
V1 O12 C12 111.5(3) . . ?
O11 C11 C12 114.5(5) . . ?
O11 C11 C16 125.7(5) . . ?
C12 C11 C16 119.8(5) . . ?
O12 C12 C11 113.8(5) . . ?
O12 C12 C13 125.9(5) . . ?
C11 C12 C13 120.3(5) . . ?
C12 C13 C14 120.2(5) . . ?
C12 C13 Br11 117.6(4) . . ?
C14 C13 Br11 122.3(4) . . ?
C13 C14 C15 119.7(5) . . ?
C13 C14 Br12 119.5(4) . . ?
C15 C14 Br12 120.8(5) . . ?
C14 C15 C16 120.5(5) . . ?
C14 C15 Br13 119.6(4) . . ?
C16 C15 Br13 119.9(4) . . ?
C11 C16 C15 119.5(5) . . ?
C11 C16 Br14 118.0(4) . . ?
C15 C16 Br14 122.5(4) . . ?
V1 O21 V1 103.77(13) . 2_666 ?
V1 O21 C21 121.8(3) . . ?
V1 O21 C21 103.6(3) 2_666 . ?
V1 O22 C22 118.2(3) 2_666 . ?
O21 C21 C22 115.7(4) . . ?
O21 C21 C26 123.8(4) . . ?
C22 C21 C26 120.4(4) . . ?
O22 C22 C21 117.9(4) . . ?
O22 C22 C23 122.4(4) . . ?
C21 C22 C23 119.6(4) . . ?
C22 C23 C24 119.8(5) . . ?
C22 C23 Br21 118.0(4) . . ?
C24 C23 Br21 122.2(4) . . ?
C23 C24 C25 120.4(4) . . ?
C23 C24 Br22 119.1(4) . . ?
C25 C24 Br22 120.5(4) . . ?
C24 C25 C26 120.8(4) . . ?
C24 C25 Br23 119.7(4) . . ?
C26 C25 Br23 119.5(4) . . ?
C21 C26 C25 118.6(5) . . ?
C21 C26 Br24 118.7(4) . . ?
C25 C26 Br24 122.6(4) . . ?
N31 C31 C31 109.0(6) . 2_656 ?

loop_
_geom_bond_atom_site_label_1
_geom_bond_atom_site_label_2
_geom_bond_distance
_geom_bond_site_symmetry_2
_geom_bond_publ_flag
V1 O1 1.602(4) . ?
V1 O11 1.893(4) . ?
V1 O12 1.969(4) . ?
V1 O21 1.959(3) . ?
V1 O21 2.349(3) 2_666 ?
V1 O22 1.897(4) 2_666 ?
O11 C11 1.333(6) . ?
O12 C12 1.338(6) . ?
C11 C12 1.406(7) . ?
C11 C16 1.385(7) . ?
C12 C13 1.368(8) . ?
C13 C14 1.395(8) . ?
C13 Br11 1.895(5) . ?
C14 C15 1.389(8) . ?
C14 Br12 1.888(6) . ?
C15 C16 1.393(8) . ?
C15 Br13 1.887(6) . ?
C16 Br14 1.889(5) . ?
O21 V1 2.349(3) 2_666 ?
O21 C21 1.344(6) . ?
O22 V1 1.897(4) 2_666 ?
O22 C22 1.325(6) . ?
C21 C22 1.404(7) . ?
C21 C26 1.411(7) . ?
C22 C23 1.407(7) . ?
C23 C24 1.385(7) . ?
C23 Br21 1.880(5) . ?
C24 C25 1.400(8) . ?
C24 Br22 1.888(5) . ?
C25 C26 1.396(7) . ?
C25 Br23 1.894(5) . ?
C26 Br24 1.864(5) . ?
N31 C31 1.474(7) . ?
C31 C31 1.531(11) 2_656 ?

loop_
_geom_hbond_atom_site_label_D
_geom_hbond_atom_site_label_H
_geom_hbond_atom_site_label_A
_geom_hbond_distance_DH
_geom_hbond_distance_HA
_geom_hbond_distance_DA
_geom_hbond_angle_DHA
_geom_hbond_site_symmetry_A
N31 H31A O2W 0.91 1.95 2.859(9) 178.5 .
N31 H31B O1W 0.91 2.02 2.869(6) 153.7 .
N31 H31C O12 0.91 1.94 2.820(6) 162.9 1_545
N31 H31C Br11 0.91 2.86 3.373(5) 117.4 1_545
